data_1518102
loop_
_publ_author_name
'Mattes, R.'
'Schaper, J.'

_publ_section_title
;
 Die struktur von Na2Ta4O11
;
_journal_name_full 'Revue de Chimie Minerale'
_journal_page_first 817
_journal_page_last 820
_journal_volume 22
_journal_year 1985
_chemical_formula_sum 'Na2 O11 Ta4'
_chemical_formula_weight 945.78
_space_group_IT_number 167
_symmetry_cell_setting trigonal
_symmetry_Int_Tables_number 167
_symmetry_space_group_name_Hall '-R 3 2"c'
_symmetry_space_group_name_H-M 'R -3 c :H'
_cell_angle_alpha 90
_cell_angle_beta 90
_cell_angle_gamma 120
_cell_formula_units_Z 6
_cell_length_a 6.198(3)
_cell_length_b 6.198(3)
_cell_length_c 36.56(2)
_cell_volume 1216.3(11)
_diffrn_ambient_temperature 293
_diffrn_radiation_probe x-ray
_diffrn_radiation_type MoK\a
_diffrn_radiation_wavelength 0.71069
_exptl_absorpt_coefficient_mu 53.962
_exptl_crystal_density_diffrn 7.747
_exptl_crystal_F_000 2412
_refine_ls_number_reflns 164
_refine_ls_R_factor_gt 0.048
_refine_ls_wR_factor_gt 0.044
_cod_data_source_file RCM-1985-22-817-820.cif
_cod_data_source_block Na2Ta4O11
_cod_original_cell_volume 1216.3(16)
_cod_original_sg_symbol_H-M 'R -3 c'
_cod_database_code 1518102

loop_
_symmetry_equiv_pos_site_id
_symmetry_equiv_pos_as_xyz
1 x,y,z
2 -y,x-y,z
3 -x+y,-x,z
4 y,x,1/2-z
5 -x,-x+y,1/2-z
6 x-y,-y,1/2-z
7 -x,-y,-z
8 y,-x+y,-z
9 x-y,x,-z
10 -y,-x,1/2+z
11 x,x-y,1/2+z
12 -x+y,y,1/2+z
13 1/3+x,2/3+y,2/3+z
14 1/3-y,2/3+x-y,2/3+z
15 1/3-x+y,2/3-x,2/3+z
16 1/3+y,2/3+x,1/6-z
17 1/3-x,2/3-x+y,1/6-z
18 1/3+x-y,2/3-y,1/6-z
19 1/3-x,2/3-y,2/3-z
20 1/3+y,2/3-x+y,2/3-z
21 1/3+x-y,2/3+x,2/3-z
22 1/3-y,2/3-x,1/6+z
23 1/3+x,2/3+x-y,1/6+z
24 1/3-x+y,2/3+y,1/6+z
25 2/3+x,1/3+y,1/3+z
26 2/3-y,1/3+x-y,1/3+z
27 2/3-x+y,1/3-x,1/3+z
28 2/3+y,1/3+x,5/6-z
29 2/3-x,1/3-x+y,5/6-z
30 2/3+x-y,1/3-y,5/6-z
31 2/3-x,1/3-y,1/3-z
32 2/3+y,1/3-x+y,1/3-z
33 2/3+x-y,1/3+x,1/3-z
34 2/3-y,1/3-x,5/6+z
35 2/3+x,1/3+x-y,5/6+z
36 2/3-x+y,1/3+y,5/6+z

loop_
_atom_site_aniso_label
_atom_site_aniso_U_11
_atom_site_aniso_U_22
_atom_site_aniso_U_33
_atom_site_aniso_U_23
_atom_site_aniso_U_13
_atom_site_aniso_U_12
Ta1 0.0170(10) 0.0170(10) 0.031(2) 0.0000 0.0000 0.0085(6)
Ta2 0.0140(10) 0.0150(10) 0.0280(10) 0.0000 0.0000 0.0074(5)
Na 0.20(5) 0.20(5) 0.12(2) 0.0000 0.0000 0.10(3)

loop_
_atom_site_label
_atom_site_type_symbol
_atom_site_thermal_displace_type
_atom_site_fract_x
_atom_site_fract_y
_atom_site_fract_z
_atom_site_occupancy
_atom_site_U_iso_or_equiv
Ta1 Ta Uani 0.00000 0.00000 0.00000 1.000 0.0217(8)
Ta2 Ta Uani 0.3661(7) 0.00000 0.25000 1.000 0.0189(6)
O1 O Uiso 0.750(4) 0.00000 0.25000 1.000 0.14(4)
O2 O Uiso 0.00000 0.00000 0.0939(7) 1.000 0.018(5)
O3 O Uiso 0.939(3) 0.366(3) 0.3024(4) 1.000 0.018(3)
Na Na Uani 0.00000 0.00000 0.1676(4) 1.000 0.17(2)

loop_
_atom_type_symbol
_atom_type_description
_atom_type_scat_dispersion_real
_atom_type_scat_dispersion_imag
_atom_type_scat_source
Na Na 0.0362 0.0249 ' International Tables Vol C Tables 4.2.6.8 and 6.1.1.4'
O O 0.0106 0.0060 ' International Tables Vol C Tables 4.2.6.8 and 6.1.1.4'
Ta Ta -0.7052 6.5227 ' International Tables Vol C Tables 4.2.6.8 and 6.1.1.4'

loop_
_geom_angle_atom_site_label_1
_geom_angle_atom_site_label_2
_geom_angle_atom_site_label_3
_geom_angle
_geom_angle_site_symmetry_1
_geom_angle_site_symmetry_3
_geom_angle_publ_flag
O3 Ta1 O3 90.0(8) 13_444 14_544 yes
O3 Ta1 O3 90.1(8) 13_444 15_554 yes
O3 Ta1 O3 180.00 13_444 31_555 yes
O3 Ta1 O3 90.0(8) 13_444 32_455 yes
O3 Ta1 O3 90.0(8) 13_444 33_445 yes
O3 Ta1 O3 89.9(8) 14_544 15_554 yes
O3 Ta1 O3 90.0(8) 14_544 31_555 yes
O3 Ta1 O3 180.00 14_544 32_455 yes
O3 Ta1 O3 90.1(8) 14_544 33_445 yes
O3 Ta1 O3 90.0(8) 15_554 31_555 yes
O3 Ta1 O3 90.1(8) 15_554 32_455 yes
O3 Ta1 O3 180.00 15_554 33_445 yes
O3 Ta1 O3 90.0(8) 31_555 32_455 yes
O3 Ta1 O3 90.1(8) 31_555 33_445 yes
O3 Ta1 O3 89.9(8) 32_455 33_445 yes
O1 Ta2 O1 138.1(5) . 2_545 yes
O1 Ta2 O1 138.1(7) . 3_665 yes
O1 Ta2 O3 84.5(8) . 3_665 yes
O1 Ta2 O3 84.5(6) . 4_545 yes
O1 Ta2 O2 65.61(13) . 22_545 yes
O1 Ta2 O2 65.61(13) . 31_555 yes
O1 Ta2 O1 83.9(9) 2_545 3_665 yes
O1 Ta2 O3 100.6(7) 2_545 3_665 yes
O1 Ta2 O3 87.7(6) 2_545 4_545 yes
O1 Ta2 O2 73.3(5) 2_545 22_545 yes
O1 Ta2 O2 154.4(6) 2_545 31_555 yes
O1 Ta2 O3 87.7(7) 3_665 3_665 yes
O1 Ta2 O3 100.6(6) 3_665 4_545 yes
O1 Ta2 O2 154.4(7) 3_665 22_545 yes
O1 Ta2 O2 73.3(7) 3_665 31_555 yes
O3 Ta2 O3 168.9(10) 3_665 4_545 yes
O2 Ta2 O3 85.4(9) 22_545 3_665 yes
O2 Ta2 O3 90.0(9) 31_555 3_665 yes
O2 Ta2 O3 90.0(9) 22_545 4_545 yes
O2 Ta2 O3 85.4(9) 31_555 4_545 yes
O2 Ta2 O2 131.2(2) 22_545 31_555 yes
Ta2 O1 Ta2 101.9(7) . 2_655 yes
Ta2 O1 Ta2 101.9(7) . 3_655 yes
Ta2 O1 Ta2 156.2(14) 2_655 3_655 yes
Ta2 O2 Ta2 116.4(5) 31_555 32_455 yes
Ta2 O2 Ta2 116.4(5) 31_555 33_445 yes
Ta2 O2 Ta2 116.4(5) 32_455 33_445 yes
Ta1 O3 Ta2 136.4(10) 25_555 2_655 yes

loop_
_geom_bond_atom_site_label_1
_geom_bond_atom_site_label_2
_geom_bond_distance
_geom_bond_site_symmetry_2
_geom_bond_publ_flag
Ta1 O3 1.953(19) 13_444 yes
Ta1 O3 1.96(2) 14_544 yes
Ta1 O3 1.955(17) 15_554 yes
Ta1 O3 1.953(19) 31_555 yes
Ta1 O3 1.96(2) 32_455 yes
Ta1 O3 1.955(17) 33_445 yes
Ta2 O1 2.38(3) . yes
Ta2 O1 2.008(17) 2_545 yes
Ta2 O1 2.01(3) 3_665 yes
Ta2 O3 1.953(15) 3_665 yes
Ta2 O3 1.953(15) 4_545 yes
Ta2 O2 2.010(6) 22_545 yes
Ta2 O2 2.010(5) 31_555 yes
